data_2004855
loop_
_publ_author_name
'Koskenlinna, M.'
'Valkonen, J.'
'Fr\"ohlich, R.'

_publ_section_title
;
 Amminemercury(II) Selenite
;
_journal_issue 5
_journal_name_full 'Acta Crystallographica Section C'
_journal_page_first 1072
_journal_page_last 1074
_journal_paper_doi 10.1107/S0108270195016568
_journal_volume 52
_journal_year 1996
_chemical_formula_structural 'Hg N H3 Se O3'
_chemical_formula_sum 'H3 Hg N O3 Se'
_chemical_formula_weight 344.58
_chemical_name_common 'amminemercury(II) selenite'
_chemical_name_systematic 'monoamminemercury(II) selenate(IV)'
_space_group_IT_number 14
_symmetry_cell_setting monoclinic
_symmetry_space_group_name_Hall '-P 2yn'
_symmetry_space_group_name_H-M 'P 1 21/n 1'
_atom_type_scat_source
;
International Tables for X-ray Crystallography
(1974, Vol. IV, Tables 2.2B and 2.3.1)
;
_cell_angle_alpha 90
_cell_angle_beta 101.820(10)
_cell_angle_gamma 90
_cell_formula_units_Z 4
_cell_length_a 6.4560(10)
_cell_length_b 4.9690(10)
_cell_length_c 14.658(2)
_cell_measurement_reflns_used 25
_cell_measurement_temperature 294
_cell_measurement_theta_max 22
_cell_measurement_theta_min 16
_cell_volume 460.26(13)
_computing_cell_refinement CAD4_Software
_computing_data_collection CAD4_Software_(Enraf-Nonius,_1989)
_computing_data_reduction PROCESS_MolEN_(Fair,_1990)
_computing_molecular_graphics ORTEPII_(Johnson,_1976)
_computing_publication_material CIF_MolEN
_computing_structure_refinement LSFM_MolEN
_computing_structure_solution direct_methods_(MULTAN;_Main_et_al.,_1982)
_diffrn_measurement_device Enraf_Nonius_CAD4
_diffrn_measurement_method \w/2\q
_diffrn_radiation_monochromator graphite
_diffrn_radiation_source xray_tube
_diffrn_radiation_type Mo_K\a
_diffrn_radiation_wavelength 0.71073
_diffrn_reflns_av_R_equivalents 0.052
_diffrn_reflns_limit_h_max 9
_diffrn_reflns_limit_h_min -9
_diffrn_reflns_limit_k_max 6
_diffrn_reflns_limit_k_min 0
_diffrn_reflns_limit_l_max 20
_diffrn_reflns_limit_l_min -20
_diffrn_reflns_number 2951
_diffrn_reflns_theta_max 29.98
_diffrn_standards_decay_% 2.1
_diffrn_standards_interval_time 120
_diffrn_standards_number 2
_exptl_absorpt_coefficient_mu 41.145
_exptl_absorpt_correction_T_max 0.091
_exptl_absorpt_correction_T_min 0.021
_exptl_absorpt_correction_type 'empirical via \y-scan (North, Phillips & Mathews, 1968) and spherical'
_exptl_crystal_colour colourless
_exptl_crystal_density_diffrn 4.97
_exptl_crystal_density_meas ?
_exptl_crystal_description prism
_exptl_crystal_F_000 592
_exptl_crystal_size_max 0.15
_exptl_crystal_size_mid 0.10
_exptl_crystal_size_min 0.05
_refine_diff_density_max 3.376
_refine_diff_density_min -1.412
_refine_ls_extinction_coef 0.65E-6
_refine_ls_extinction_method isotropic_(Zachariasen,_1963)
_refine_ls_goodness_of_fit_obs 1.192
_refine_ls_hydrogen_treatment H_atoms_not_located
_refine_ls_matrix_type full
_refine_ls_number_parameters 56
_refine_ls_number_reflns 1129
_refine_ls_R_factor_obs 0.029
_refine_ls_shift/esd_max 0.001
_refine_ls_structure_factor_coef F
_refine_ls_weighting_details 'w = 1/[\sF^2^+(0.02F)^2^+1.00]  (Killean & Lawrence, 1969)'
_refine_ls_weighting_scheme calc
_refine_ls_wR_factor_obs 0.036
_reflns_number_observed 1129
_reflns_number_total 1480
_reflns_observed_criterion >3.0\s(I)
_cod_data_source_file br1136.cif
_cod_data_source_block HgNH3SeO3
_cod_depositor_comments
;
The following automatic conversions were performed:

'_exptl_crystal_density_meas' value 'not_measured' was changed to '?'
- the value is perceived as not measured.

Automatic conversion script
Id: cif_fix_values 3008 2015-01-20 13:52:24Z robertas 

The following automatic conversions were performed:

'_refine_ls_weighting_scheme' value 'calc w =
1/[\sF^2^+(0.02F)^2^+1.00] (Killean & Lawrence, 1969)' was changed to
'calc'. New tag '_refine_ls_weighting_details' was created. The value
of the new tag was set to 'w = 1/[\sF^2^+(0.02F)^2^+1.00] (Killean &
Lawrence, 1969)'.

Automatic conversion script
Id: cif_fix_values 3143 2015-03-26 13:38:13Z robertas 
;
_cod_original_cell_volume 460.30(10)
_cod_original_sg_symbol_H-M 'P 21/n'
_cod_original_formula_sum 'H3 Hg1 N1 O3 Se1'
_cod_database_code 2004855

loop_
_symmetry_equiv_pos_as_xyz
x,y,z
1/2-x,1/2+y,1/2-z
-x,-y,-z
-1/2+x,-1/2-y,-1/2+z

loop_
_atom_site_aniso_label
_atom_site_aniso_U_11
_atom_site_aniso_U_22
_atom_site_aniso_U_33
_atom_site_aniso_U_12
_atom_site_aniso_U_13
_atom_site_aniso_U_23
Hg 0.01840(10) 0.02680(10) 0.02540(10) 0.00010(10) 0.00265(9) 0.00080(10)
Se 0.0214(3) 0.0258(3) 0.0221(3) -0.0007(2) 0.0040(2) 0.0021(2)
O1 0.026(2) 0.031(3) 0.021(2) 0.004(2) 0.003(2) -0.002(2)
O2 0.015(2) 0.033(3) 0.046(3) -0.005(2) 0.007(2) -0.001(2)
O3 0.041(3) 0.028(3) 0.032(3) -0.009(2) 0.014(2) -0.005(2)
N 0.020(3) 0.032(3) 0.021(3) -0.002(2) 0.001(2) 0.000(2)

loop_
_atom_site_label
_atom_site_fract_x
_atom_site_fract_y
_atom_site_fract_z
_atom_site_U_iso_or_equiv
_atom_site_thermal_displace_type
Hg .95584(4) .46626(6) .29788(2) .02320(10) Uani
Se .72200(10) 1.00750(10) .41717(5) .0230(3) Uani
O1 .8099(9) .9399(11) .3150(4) .026(2) Uani
O2 .4640(9) .9825(12) .3757(5) .029(3) Uani
O3 .7659(9) 1.3404(12) .4238(4) .033(3) Uani
N 1.2516(10) .4844(13) .3896(5) .024(3) Uani

loop_
_geom_angle_atom_site_label_1
_geom_angle_atom_site_label_2
_geom_angle_atom_site_label_3
_geom_angle_site_symmetry_1
_geom_angle_site_symmetry_3
_geom_angle
_geom_angle_publ_flag
O1 Hg O1 . . 135.1(2) no
O1 Hg O1 . . 77.3(2) no
O1 Hg O2 . . 104.1(2) no
O1 Hg O3 . . 58.4(2) no
O1 Hg N . . 105.1(2) no
O1 Hg O1 . . 83.0(2) no
O1 Hg O2 . . 102.1(2) no
O1 Hg O3 . . 84.9(2) no
O1 Hg N . . 101.7(2) no
O1 Hg O2 . . 63.2(2) no
O1 Hg O3 . . 96.9(2) no
O1 Hg N . . 169.2(3) no
O2 Hg O3 . . 157.3(2) no
O2 Hg N . . 106.1(2) no
O3 Hg N . . 93.3(2) no
O1 Se O2 1_555 1_555 98.6(3) yes
O1 Se O3 1_555 1_555 99.2(3) yes
O2 Se O3 1_555 1_555 103.9(3) yes

loop_
_geom_bond_atom_site_label_1
_geom_bond_atom_site_label_2
_geom_bond_site_symmetry_2
_geom_bond_distance
_geom_bond_publ_flag
Hg O1 1_545 2.809(6) yes
Hg O1 1_555 2.566(6) yes
Hg O1 2_645 2.129(5) yes
Hg O2 2_645 2.700(7) yes
Hg O3 1_545 2.496(6) yes
Hg N 1_555 2.099(6) yes
Se O1 1_555 1.740(6) yes
Se O2 1_555 1.657(5) yes
Se O3 1_555 1.678(6) yes
